data_7235141
loop_
_publ_author_name
'Lili Wang'
'Yuanyuan Li'
'Xuejiao You'
'Kui Xu'
'Qi Feng'
'Jinmin Wang'
'Yuanyuan Liu'
'Kai Li'
'Hongwei Hou'

_publ_section_title
;
 An erasable photo-patterning material based on a specially designed
 4-(1,2,2-triphenylvinyl)aniline salicylaldehyde hydrazone
 aggregation-induced emission (AIE) molecule
;
_journal_name_full 'Journal of Materials Chemistry C'
_journal_page_first 65
_journal_page_last 72
_journal_paper_doi 10.1039/C6TC03791G
_journal_volume 5
_journal_year 2017
_chemical_formula_sum 'C33 H25 N O'
_chemical_formula_weight 451.54
_space_group_IT_number 15
_space_group_name_Hall '-C 2yc'
_space_group_name_H-M_alt 'C 1 2/c 1'
_symmetry_cell_setting monoclinic
_symmetry_space_group_name_H-M 'C 1 2/c 1'
_atom_sites_solution_hydrogens geom
_atom_sites_solution_primary direct
_atom_sites_solution_secondary difmap
_cell_angle_alpha 90.00
_cell_angle_beta 121.942(5)
_cell_angle_gamma 90.00
_cell_formula_units_Z 16
_cell_length_a 56.337(8)
_cell_length_b 5.7057(9)
_cell_length_c 36.189(5)
_cell_measurement_reflns_used 6735
_cell_measurement_temperature 293(2)
_cell_measurement_theta_max 25.02
_cell_measurement_theta_min 2.74
_cell_volume 9871(3)
_computing_structure_refinement 'SHELXL-97 (Sheldrick, 1997)'
_computing_structure_solution 'SHELXS-97 (Sheldrick, 1990)'
_diffrn_ambient_temperature 293(2)
_diffrn_measured_fraction_theta_full 0.973
_diffrn_measured_fraction_theta_max 0.973
_diffrn_measurement_device_type 'CCD area detector'
_diffrn_radiation_monochromator graphite
_diffrn_radiation_source 'fine-focus sealed tube'
_diffrn_radiation_type CuK\a
_diffrn_radiation_wavelength 1.54178
_diffrn_reflns_av_R_equivalents 0.0538
_diffrn_reflns_av_sigmaI/netI 0.0470
_diffrn_reflns_limit_h_max 56
_diffrn_reflns_limit_h_min -65
_diffrn_reflns_limit_k_max 6
_diffrn_reflns_limit_k_min -6
_diffrn_reflns_limit_l_max 40
_diffrn_reflns_limit_l_min -42
_diffrn_reflns_number 34177
_diffrn_reflns_theta_full 65.00
_diffrn_reflns_theta_max 65.00
_diffrn_reflns_theta_min 2.46
_exptl_absorpt_coefficient_mu 0.561
_exptl_crystal_colour Yellow
_exptl_crystal_density_diffrn 1.215
_exptl_crystal_density_method 'not measured'
_exptl_crystal_description Strip
_exptl_crystal_F_000 3808
_refine_diff_density_max 0.875
_refine_diff_density_min -0.486
_refine_diff_density_rms 0.050
_refine_ls_extinction_method none
_refine_ls_goodness_of_fit_ref 1.078
_refine_ls_hydrogen_treatment mixed
_refine_ls_matrix_type full
_refine_ls_number_parameters 631
_refine_ls_number_reflns 8190
_refine_ls_number_restraints 0
_refine_ls_restrained_S_all 1.078
_refine_ls_R_factor_all 0.1181
_refine_ls_R_factor_gt 0.1002
_refine_ls_shift/su_max 0.102
_refine_ls_shift/su_mean 0.004
_refine_ls_structure_factor_coef Fsqd
_refine_ls_weighting_details 'calc w=1/[\s^2^(Fo^2^)+(0.0744P)^2^+37.2850P] where P=(Fo^2^+2Fc^2^)/3'
_refine_ls_weighting_scheme calc
_refine_ls_wR_factor_gt 0.2446
_refine_ls_wR_factor_ref 0.2539
_reflns_number_gt 6480
_reflns_number_total 8190
_reflns_threshold_expression >2sigma(I)
_cod_data_source_file J-Mater-Chem-C-2017-5-65.cif
_cod_data_source_block a
_cod_depositor_comments
;
The following automatic conversions were performed:

data item '_symmetry_cell_setting' value 'Monoclinic' was changed to
'monoclinic' in accordance with the built-in table derived from the
CIF Core dictionary named 'cif_core.dic' version 2.4.5 last updated
on 2014-11-21.

Automatic conversion script
Id: cif_fix_values 6909 2019-04-08 15:41:33Z antanas 
;
_cod_original_cell_volume 9871(2)
_cod_original_sg_symbol_H-M C2/c
_cod_database_code 7235141

loop_
_symmetry_equiv_pos_as_xyz
'x, y, z'
'-x, y, -z+1/2'
'x+1/2, y+1/2, z'
'-x+1/2, y+1/2, -z+1/2'
'-x, -y, -z'
'x, -y, z-1/2'
'-x+1/2, -y+1/2, -z'
'x+1/2, -y+1/2, z-1/2'

loop_
_atom_site_label
_atom_site_type_symbol
_atom_site_fract_x
_atom_site_fract_y
_atom_site_fract_z
_atom_site_U_iso_or_equiv
_atom_site_adp_type
_atom_site_occupancy
_atom_site_symmetry_multiplicity
_atom_site_calc_flag
_atom_site_refinement_flags
_atom_site_disorder_assembly
_atom_site_disorder_group
C1 C 0.73182(9) 0.4345(8) 0.79794(15) 0.0612(11) Uani 1 1 d . . .
C2 C 0.70672(10) 0.4852(10) 0.75959(17) 0.0762(14) Uani 1 1 d . . .
H2A H 0.6973 0.6234 0.7573 0.091 Uiso 1 1 calc R . .
C3 C 0.69588(10) 0.3321(11) 0.72522(17) 0.0803(15) Uani 1 1 d . . .
H3A H 0.6789 0.3657 0.6998 0.096 Uiso 1 1 calc R . .
C4 C 0.70985(10) 0.1304(11) 0.72806(17) 0.0825(15) Uani 1 1 d . . .
H4A H 0.7027 0.0303 0.7042 0.099 Uiso 1 1 calc R . .
C5 C 0.73452(10) 0.0745(9) 0.76608(15) 0.0726(13) Uani 1 1 d . . .
H5A H 0.7436 -0.0654 0.7681 0.087 Uiso 1 1 calc R . .
C6 C 0.74587(8) 0.2262(8) 0.80140(14) 0.0565(10) Uani 1 1 d . . .
C7 C 0.77210(9) 0.1642(8) 0.84076(14) 0.0593(11) Uani 1 1 d . . .
H7A H 0.7806 0.0227 0.8418 0.071 Uiso 1 1 calc R . .
C8 C 0.80970(8) 0.2439(7) 0.91216(12) 0.0477(9) Uani 1 1 d . . .
C9 C 0.82531(9) 0.0428(7) 0.91842(13) 0.0562(10) Uani 1 1 d . . .
H9A H 0.8183 -0.0729 0.8971 0.067 Uiso 1 1 calc R . .
C10 C 0.85109(8) 0.0135(7) 0.95599(13) 0.0538(10) Uani 1 1 d . . .
H10A H 0.8613 -0.1216 0.9594 0.065 Uiso 1 1 calc R . .
C11 C 0.86227(8) 0.1797(7) 0.98886(12) 0.0504(9) Uani 1 1 d . . .
C12 C 0.84638(9) 0.3771(8) 0.98320(13) 0.0575(10) Uani 1 1 d . . .
H12A H 0.8531 0.4902 1.0050 0.069 Uiso 1 1 calc R . .
C13 C 0.82049(9) 0.4069(7) 0.94531(13) 0.0561(10) Uani 1 1 d . . .
H13A H 0.8101 0.5405 0.9421 0.067 Uiso 1 1 calc R . .
C14 C 0.89199(10) 0.1440(7) 1.02686(14) 0.0601(11) Uani 1 1 d . . .
C15 C 0.90007(9) 0.1774(8) 1.06813(14) 0.0602(11) Uani 1 1 d . . .
C16 C 0.87996(8) 0.2277(7) 1.08180(13) 0.0527(10) Uani 1 1 d . . .
C17 C 0.85893(9) 0.0765(9) 1.07438(14) 0.0622(11) Uani 1 1 d . . .
H17A H 0.8563 -0.0602 1.0587 0.075 Uiso 1 1 calc R . .
C18 C 0.84177(11) 0.1228(11) 1.08969(18) 0.0846(16) Uani 1 1 d . . .
H18A H 0.8279 0.0160 1.0846 0.102 Uiso 1 1 calc R . .
C19 C 0.84471(13) 0.3203(11) 1.11194(17) 0.0840(16) Uani 1 1 d . . .
H19A H 0.8326 0.3528 1.1213 0.101 Uiso 1 1 calc R . .
C20 C 0.86583(13) 0.4733(11) 1.12067(18) 0.0900(17) Uani 1 1 d . . .
H20A H 0.8684 0.6081 1.1368 0.108 Uiso 1 1 calc R . .
C21 C 0.88325(11) 0.4275(9) 1.10558(18) 0.0806(15) Uani 1 1 d . . .
H21A H 0.8974 0.5327 1.1115 0.097 Uiso 1 1 calc R . .
C22 C 0.93032(9) 0.1645(8) 1.10374(14) 0.0608(11) Uani 1 1 d . . .
C23 C 0.93869(11) 0.0065(10) 1.13732(17) 0.0807(15) Uani 1 1 d . . .
H23A H 0.9257 -0.0949 1.1372 0.097 Uiso 1 1 calc R . .
C24 C 0.96655(13) -0.0009(13) 1.17132(18) 0.0990(19) Uani 1 1 d . . .
H24A H 0.9723 -0.1103 1.1935 0.119 Uiso 1 1 calc R . .
C25 C 0.98548(12) 0.1511(13) 1.1723(2) 0.0980(19) Uani 1 1 d . . .
H25A H 1.0041 0.1448 1.1952 0.118 Uiso 1 1 calc R . .
C26 C 0.97757(11) 0.3101(12) 1.1406(2) 0.0939(18) Uani 1 1 d . . .
H26A H 0.9905 0.4159 1.1418 0.113 Uiso 1 1 calc R . .
C27 C 0.95023(10) 0.3164(10) 1.10615(16) 0.0773(14) Uani 1 1 d . . .
H27A H 0.9450 0.4253 1.0840 0.093 Uiso 1 1 calc R . .
C28 C 0.91257(9) 0.0752(8) 1.01356(13) 0.0558(10) Uani 1 1 d . . .
C29 C 0.91411(9) 0.2141(10) 0.98343(14) 0.0667(12) Uani 1 1 d . . .
H29A H 0.9037 0.3517 0.9734 0.080 Uiso 1 1 calc R . .
C30 C 0.93106(13) 0.1478(15) 0.96824(19) 0.102(2) Uani 1 1 d . . .
H30A H 0.9321 0.2394 0.9479 0.122 Uiso 1 1 calc R . .
C31 C 0.94666(13) -0.0603(17) 0.9840(3) 0.114(3) Uani 1 1 d . . .
H31A H 0.9583 -0.1070 0.9744 0.136 Uiso 1 1 calc R . .
C32 C 0.94460(14) -0.1920(13) 1.0133(3) 0.114(2) Uani 1 1 d . . .
H32A H 0.9548 -0.3302 1.0235 0.136 Uiso 1 1 calc R . .
C33 C 0.92805(11) -0.1263(10) 1.02760(19) 0.0847(15) Uani 1 1 d . . .
H33A H 0.9270 -0.2205 1.0477 0.102 Uiso 1 1 calc R . .
C34 C 0.75456(9) 0.0680(8) 0.55582(15) 0.0623(11) Uani 1 1 d . . .
C35 C 0.73103(10) 0.0134(9) 0.51555(16) 0.0717(13) Uani 1 1 d . . .
H35A H 0.7303 -0.1270 0.5019 0.086 Uiso 1 1 calc R . .
C36 C 0.70903(10) 0.1654(10) 0.49596(16) 0.0752(14) Uani 1 1 d . . .
H36A H 0.6936 0.1274 0.4688 0.090 Uiso 1 1 calc R . .
C37 C 0.70910(10) 0.3737(10) 0.51529(16) 0.0775(14) Uani 1 1 d . . .
H37A H 0.6938 0.4743 0.5018 0.093 Uiso 1 1 calc R . .
C38 C 0.73235(9) 0.4287(9) 0.55492(15) 0.0691(12) Uani 1 1 d . . .
H38A H 0.7327 0.5699 0.5681 0.083 Uiso 1 1 calc R . .
C39 C 0.75525(8) 0.2807(8) 0.57596(13) 0.0555(10) Uani 1 1 d . . .
C40 C 0.77962(9) 0.3512(8) 0.61692(13) 0.0578(10) Uani 1 1 d . . .
H40A H 0.7791 0.4944 0.6288 0.069 Uiso 1 1 calc R . .
C41 C 0.82476(8) 0.3037(7) 0.67789(12) 0.0489(9) Uani 1 1 d . . .
C42 C 0.82526(9) 0.4987(9) 0.70057(14) 0.0674(12) Uani 1 1 d . . .
H42A H 0.8094 0.5926 0.6893 0.081 Uiso 1 1 calc R . .
C43 C 0.84868(10) 0.5569(8) 0.73947(14) 0.0684(12) Uani 1 1 d . . .
H43A H 0.8484 0.6893 0.7542 0.082 Uiso 1 1 calc R . .
C44 C 0.87253(10) 0.4261(8) 0.75732(14) 0.0679(13) Uani 1 1 d . . .
C45 C 0.87214(10) 0.2307(9) 0.73456(17) 0.0791(15) Uani 1 1 d . . .
H45A H 0.8881 0.1383 0.7458 0.095 Uiso 1 1 calc R . .
C46 C 0.84856(9) 0.1700(8) 0.69551(15) 0.0649(12) Uani 1 1 d . . .
H46A H 0.8488 0.0368 0.6809 0.078 Uiso 1 1 calc R . .
C47 C 0.89683(17) 0.4935(10) 0.8077(3) 0.107(2) Uani 1 1 d . . .
C48 C 0.91876(16) 0.5207(10) 0.8120(3) 0.108(2) Uani 1 1 d . . .
C49 C 0.92806(9) 0.5178(7) 0.77952(14) 0.0570(10) Uani 1 1 d . . .
C50 C 0.91803(12) 0.6696(11) 0.74520(18) 0.0865(16) Uani 1 1 d . . .
H50A H 0.9033 0.7692 0.7392 0.104 Uiso 1 1 calc R . .
C51 C 0.92893(18) 0.6780(13) 0.7199(2) 0.112(2) Uani 1 1 d . . .
H51A H 0.9220 0.7861 0.6973 0.135 Uiso 1 1 calc R . .
C52 C 0.9492(2) 0.5361(14) 0.7267(3) 0.131(3) Uani 1 1 d . . .
H52A H 0.9560 0.5405 0.7082 0.157 Uiso 1 1 calc R . .
C53 C 0.96037(14) 0.3825(13) 0.7606(3) 0.114(2) Uani 1 1 d . . .
H53A H 0.9749 0.2836 0.7655 0.137 Uiso 1 1 calc R . .
C54 C 0.94978(10) 0.3749(10) 0.78816(16) 0.0745(13) Uani 1 1 d . . .
H54A H 0.9575 0.2738 0.8119 0.089 Uiso 1 1 calc R . .
C55 C 0.94366(9) 0.5776(9) 0.86145(14) 0.0669(12) Uani 1 1 d . . .
C56 C 0.95918(14) 0.7756(11) 0.8681(2) 0.101(2) Uani 1 1 d . . .
H56A H 0.9533 0.8865 0.8461 0.122 Uiso 1 1 calc R . .
C57 C 0.98460(16) 0.8100(16) 0.9094(3) 0.124(3) Uani 1 1 d . . .
H57 H 0.9959 0.9405 0.9150 0.149 Uiso 1 1 calc R . .
C58 C 0.99131(14) 0.6367(19) 0.9404(3) 0.119(3) Uani 1 1 d . . .
H58A H 1.0071 0.6578 0.9680 0.143 Uiso 1 1 calc R . .
C59 C 0.97682(15) 0.4486(17) 0.9329(2) 0.116(2) Uani 1 1 d . . .
H59A H 0.9829 0.3343 0.9544 0.139 Uiso 1 1 calc R . .
C60 C 0.95325(10) 0.4170(11) 0.89465(15) 0.0777(15) Uani 1 1 d . . .
H60A H 0.9429 0.2815 0.8902 0.093 Uiso 1 1 calc R . .
C61 C 0.88720(9) 0.5094(7) 0.83867(13) 0.0561(10) Uani 1 1 d . . .
C62 C 0.89139(9) 0.6968(8) 0.86554(15) 0.0657(12) Uani 1 1 d . . .
H62A H 0.9031 0.8184 0.8678 0.079 Uiso 1 1 calc R . .
C63 C 0.87865(12) 0.7076(10) 0.88900(16) 0.0803(15) Uani 1 1 d . . .
H63A H 0.8816 0.8371 0.9065 0.096 Uiso 1 1 calc R . .
C64 C 0.86201(11) 0.5325(11) 0.88687(17) 0.0789(15) Uani 1 1 d . . .
H64A H 0.8537 0.5400 0.9032 0.095 Uiso 1 1 calc R . .
C65 C 0.85735(11) 0.3439(11) 0.86070(18) 0.0835(16) Uani 1 1 d . . .
H65A H 0.8457 0.2235 0.8591 0.100 Uiso 1 1 calc R . .
C66 C 0.86976(11) 0.3310(9) 0.83677(15) 0.0731(14) Uani 1 1 d . . .
H66A H 0.8665 0.2014 0.8191 0.088 Uiso 1 1 calc R . .
N1 N 0.78376(7) 0.2995(6) 0.87403(11) 0.0544(8) Uani 1 1 d . . .
N2 N 0.80160(7) 0.2281(6) 0.63749(11) 0.0571(9) Uani 1 1 d . . .
O1 O 0.74232(8) 0.5910(7) 0.83064(11) 0.0884(11) Uani 1 1 d . . .
H1B H 0.7571 0.5412 0.8513 0.133 Uiso 1 1 calc R . .
O2 O 0.77604(7) -0.0840(6) 0.57495(12) 0.0876(11) Uani 1 1 d . . .
H2C H 0.7884 -0.0308 0.5984 0.131 Uiso 1 1 calc R . .

loop_
_atom_site_aniso_label
_atom_site_aniso_U_11
_atom_site_aniso_U_22
_atom_site_aniso_U_33
_atom_site_aniso_U_23
_atom_site_aniso_U_13
_atom_site_aniso_U_12
C1 0.059(2) 0.063(3) 0.063(3) 0.003(2) 0.033(2) 0.005(2)
C2 0.058(3) 0.082(4) 0.083(3) 0.010(3) 0.034(3) 0.015(3)
C3 0.053(3) 0.096(4) 0.072(3) 0.008(3) 0.019(2) 0.002(3)
C4 0.065(3) 0.086(4) 0.068(3) -0.006(3) 0.016(3) -0.008(3)
C5 0.066(3) 0.065(3) 0.068(3) -0.006(2) 0.023(2) 0.002(2)
C6 0.053(2) 0.059(3) 0.059(3) 0.003(2) 0.030(2) -0.002(2)
C7 0.062(3) 0.052(2) 0.062(3) 0.002(2) 0.031(2) 0.001(2)
C8 0.051(2) 0.046(2) 0.047(2) 0.0045(17) 0.0263(18) 0.0016(17)
C9 0.063(2) 0.048(2) 0.054(2) -0.0076(19) 0.028(2) -0.001(2)
C10 0.056(2) 0.045(2) 0.060(2) 0.0003(19) 0.030(2) 0.0071(18)
C11 0.058(2) 0.048(2) 0.047(2) 0.0087(18) 0.0292(19) 0.0032(19)
C12 0.071(3) 0.050(2) 0.045(2) -0.0058(18) 0.027(2) 0.000(2)
C13 0.065(3) 0.049(2) 0.054(2) 0.0032(19) 0.031(2) 0.011(2)
C14 0.078(3) 0.044(2) 0.061(3) 0.0035(19) 0.038(2) 0.000(2)
C15 0.072(3) 0.052(2) 0.061(3) -0.002(2) 0.038(2) -0.003(2)
C16 0.059(2) 0.049(2) 0.052(2) 0.0004(18) 0.031(2) 0.0025(19)
C17 0.068(3) 0.064(3) 0.061(3) -0.013(2) 0.039(2) -0.009(2)
C18 0.090(4) 0.097(4) 0.093(4) -0.006(3) 0.066(3) -0.010(3)
C19 0.100(4) 0.096(4) 0.077(3) 0.004(3) 0.062(3) 0.020(4)
C20 0.116(5) 0.079(4) 0.083(4) -0.023(3) 0.058(4) 0.013(3)
C21 0.088(3) 0.067(3) 0.095(4) -0.023(3) 0.054(3) -0.010(3)
C22 0.061(2) 0.058(3) 0.057(3) 0.005(2) 0.027(2) 0.003(2)
C23 0.081(3) 0.075(3) 0.080(3) 0.018(3) 0.038(3) 0.005(3)
C24 0.097(4) 0.111(5) 0.072(4) 0.035(3) 0.033(3) 0.029(4)
C25 0.071(3) 0.111(5) 0.083(4) 0.000(4) 0.021(3) 0.014(4)
C26 0.066(3) 0.107(5) 0.105(4) -0.001(4) 0.043(3) -0.006(3)
C27 0.074(3) 0.085(4) 0.062(3) 0.013(3) 0.029(3) -0.004(3)
C28 0.062(2) 0.054(2) 0.053(2) -0.0021(19) 0.031(2) 0.003(2)
C29 0.063(3) 0.084(3) 0.055(3) 0.006(2) 0.033(2) 0.001(2)
C30 0.087(4) 0.159(7) 0.082(4) -0.028(4) 0.061(3) -0.036(4)
C31 0.070(4) 0.158(7) 0.131(6) -0.080(6) 0.066(4) -0.028(4)
C32 0.093(4) 0.098(5) 0.160(7) -0.029(5) 0.074(5) 0.015(4)
C33 0.094(4) 0.070(3) 0.097(4) 0.007(3) 0.056(3) 0.020(3)
C34 0.054(2) 0.063(3) 0.065(3) -0.004(2) 0.028(2) -0.006(2)
C35 0.068(3) 0.065(3) 0.068(3) -0.013(2) 0.027(2) -0.011(2)
C36 0.067(3) 0.084(4) 0.057(3) 0.000(3) 0.021(2) -0.012(3)
C37 0.063(3) 0.081(4) 0.069(3) 0.009(3) 0.022(3) 0.008(3)
C38 0.061(3) 0.068(3) 0.061(3) -0.001(2) 0.020(2) 0.008(2)
C39 0.053(2) 0.060(3) 0.050(2) 0.000(2) 0.026(2) -0.004(2)
C40 0.058(2) 0.059(3) 0.050(2) -0.005(2) 0.024(2) -0.004(2)
C41 0.048(2) 0.054(2) 0.043(2) -0.0024(18) 0.0236(18) -0.0050(18)
C42 0.059(3) 0.076(3) 0.056(3) -0.011(2) 0.024(2) 0.013(2)
C43 0.082(3) 0.058(3) 0.053(3) -0.008(2) 0.027(2) 0.008(2)
C44 0.068(3) 0.050(3) 0.051(2) -0.001(2) 0.007(2) -0.006(2)
C45 0.057(3) 0.060(3) 0.084(3) -0.005(3) 0.013(3) 0.011(2)
C46 0.063(3) 0.053(3) 0.067(3) -0.011(2) 0.026(2) 0.003(2)
C47 0.165(6) 0.057(3) 0.171(7) 0.035(4) 0.137(6) 0.030(4)
C48 0.142(6) 0.051(3) 0.187(7) 0.028(4) 0.126(6) 0.012(3)
C49 0.068(3) 0.050(2) 0.065(3) 0.001(2) 0.043(2) 0.003(2)
C50 0.086(4) 0.084(4) 0.087(4) 0.019(3) 0.044(3) 0.007(3)
C51 0.179(7) 0.098(5) 0.079(4) 0.008(4) 0.082(5) -0.010(5)
C52 0.220(9) 0.100(5) 0.162(7) 0.003(5) 0.162(8) 0.000(6)
C53 0.120(5) 0.106(5) 0.168(7) 0.008(5) 0.111(5) 0.031(4)
C54 0.072(3) 0.079(3) 0.073(3) 0.009(3) 0.039(3) 0.011(3)
C55 0.059(3) 0.083(3) 0.045(2) -0.004(2) 0.018(2) -0.021(2)
C56 0.130(5) 0.098(4) 0.090(4) -0.037(3) 0.068(4) -0.060(4)
C57 0.120(6) 0.132(7) 0.158(7) -0.095(6) 0.100(6) -0.080(5)
C58 0.065(4) 0.169(9) 0.105(6) -0.046(6) 0.032(4) 0.003(5)
C59 0.095(5) 0.144(7) 0.070(4) -0.004(4) 0.017(4) 0.029(5)
C60 0.061(3) 0.106(4) 0.059(3) 0.015(3) 0.028(2) 0.005(3)
C61 0.077(3) 0.047(2) 0.057(2) 0.0011(19) 0.044(2) 0.003(2)
C62 0.062(3) 0.057(3) 0.081(3) -0.013(2) 0.040(2) -0.006(2)
C63 0.099(4) 0.082(4) 0.066(3) -0.013(3) 0.049(3) 0.015(3)
C64 0.082(3) 0.096(4) 0.077(3) 0.019(3) 0.054(3) 0.019(3)
C65 0.072(3) 0.091(4) 0.081(4) 0.017(3) 0.036(3) -0.023(3)
C66 0.102(4) 0.055(3) 0.053(3) -0.008(2) 0.034(3) -0.015(3)
N1 0.0564(19) 0.054(2) 0.051(2) 0.0054(16) 0.0279(17) 0.0033(16)
N2 0.0537(19) 0.059(2) 0.050(2) -0.0041(17) 0.0219(17) -0.0035(17)
O1 0.092(2) 0.080(2) 0.074(2) -0.0070(19) 0.0310(19) 0.028(2)
O2 0.069(2) 0.074(2) 0.091(2) -0.019(2) 0.0224(18) 0.0067(18)

loop_
_atom_type_symbol
_atom_type_description
_atom_type_scat_dispersion_real
_atom_type_scat_dispersion_imag
_atom_type_scat_source
C C 0.0181 0.0091 'International Tables Vol C Tables 4.2.6.8 and 6.1.1.4'
H H 0.0000 0.0000 'International Tables Vol C Tables 4.2.6.8 and 6.1.1.4'
N N 0.0311 0.0180 'International Tables Vol C Tables 4.2.6.8 and 6.1.1.4'
O O 0.0492 0.0322 'International Tables Vol C Tables 4.2.6.8 and 6.1.1.4'

loop_
_geom_angle_atom_site_label_1
_geom_angle_atom_site_label_2
_geom_angle_atom_site_label_3
_geom_angle
_geom_angle_site_symmetry_1
_geom_angle_site_symmetry_3
O1 C1 C2 118.8(4) . .
O1 C1 C6 121.5(4) . .
C2 C1 C6 119.7(5) . .
C3 C2 C1 120.2(5) . .
C3 C2 H2A 119.9 . .
C1 C2 H2A 119.9 . .
C4 C3 C2 120.4(5) . .
C4 C3 H3A 119.8 . .
C2 C3 H3A 119.8 . .
C3 C4 C5 120.4(5) . .
C3 C4 H4A 119.8 . .
C5 C4 H4A 119.8 . .
C4 C5 C6 120.3(5) . .
C4 C5 H5A 119.9 . .
C6 C5 H5A 119.9 . .
C5 C6 C1 119.0(4) . .
C5 C6 C7 119.0(4) . .
C1 C6 C7 122.0(4) . .
N1 C7 C6 121.6(4) . .
N1 C7 H7A 119.2 . .
C6 C7 H7A 119.2 . .
C13 C8 C9 117.7(4) . .
C13 C8 N1 116.7(4) . .
C9 C8 N1 125.6(4) . .
C10 C9 C8 120.5(4) . .
C10 C9 H9A 119.8 . .
C8 C9 H9A 119.8 . .
C9 C10 C11 121.9(4) . .
C9 C10 H10A 119.1 . .
C11 C10 H10A 119.1 . .
C10 C11 C12 117.7(4) . .
C10 C11 C14 118.0(4) . .
C12 C11 C14 124.1(4) . .
C11 C12 C13 120.4(4) . .
C11 C12 H12A 119.8 . .
C13 C12 H12A 119.8 . .
C8 C13 C12 121.8(4) . .
C8 C13 H13A 119.1 . .
C12 C13 H13A 119.1 . .
C15 C14 C11 124.0(4) . .
C15 C14 C28 121.9(4) . .
C11 C14 C28 114.1(3) . .
C14 C15 C16 122.4(4) . .
C14 C15 C22 121.2(4) . .
C16 C15 C22 116.4(4) . .
C17 C16 C21 117.2(4) . .
C17 C16 C15 123.1(4) . .
C21 C16 C15 119.6(4) . .
C18 C17 C16 121.4(5) . .
C18 C17 H17A 119.3 . .
C16 C17 H17A 119.3 . .
C19 C18 C17 120.9(5) . .
C19 C18 H18A 119.5 . .
C17 C18 H18A 119.5 . .
C18 C19 C20 119.3(5) . .
C18 C19 H19A 120.4 . .
C20 C19 H19A 120.4 . .
C19 C20 C21 120.1(5) . .
C19 C20 H20A 120.0 . .
C21 C20 H20A 120.0 . .
C20 C21 C16 121.0(5) . .
C20 C21 H21A 119.5 . .
C16 C21 H21A 119.5 . .
C23 C22 C27 117.8(4) . .
C23 C22 C15 119.5(4) . .
C27 C22 C15 122.6(4) . .
C22 C23 C24 119.9(5) . .
C22 C23 H23A 120.1 . .
C24 C23 H23A 120.1 . .
C25 C24 C23 120.4(6) . .
C25 C24 H24A 119.8 . .
C23 C24 H24A 119.8 . .
C26 C25 C24 120.5(6) . .
C26 C25 H25A 119.7 . .
C24 C25 H25A 119.7 . .
C25 C26 C27 119.9(6) . .
C25 C26 H26A 120.1 . .
C27 C26 H26A 120.1 . .
C26 C27 C22 121.5(5) . .
C26 C27 H27A 119.3 . .
C22 C27 H27A 119.3 . .
C33 C28 C29 118.6(4) . .
C33 C28 C14 122.8(4) . .
C29 C28 C14 118.4(4) . .
C30 C29 C28 120.0(6) . .
C30 C29 H29A 120.0 . .
C28 C29 H29A 120.0 . .
C29 C30 C31 119.0(6) . .
C29 C30 H30A 120.5 . .
C31 C30 H30A 120.5 . .
C32 C31 C30 119.5(6) . .
C32 C31 H31A 120.2 . .
C30 C31 H31A 120.2 . .
C33 C32 C31 120.9(7) . .
C33 C32 H32A 119.5 . .
C31 C32 H32A 119.5 . .
C32 C33 C28 121.9(6) . .
C32 C33 H33A 119.0 . .
C28 C33 H33A 119.0 . .
O2 C34 C35 119.6(4) . .
O2 C34 C39 121.3(4) . .
C35 C34 C39 119.1(4) . .
C36 C35 C34 120.2(5) . .
C36 C35 H35A 119.9 . .
C34 C35 H35A 119.9 . .
C35 C36 C37 121.8(5) . .
C35 C36 H36A 119.1 . .
C37 C36 H36A 119.1 . .
C38 C37 C36 118.2(5) . .
C38 C37 H37A 120.9 . .
C36 C37 H37A 120.9 . .
C37 C38 C39 122.1(5) . .
C37 C38 H38A 118.9 . .
C39 C38 H38A 118.9 . .
C38 C39 C34 118.6(4) . .
C38 C39 C40 119.8(4) . .
C34 C39 C40 121.5(4) . .
N2 C40 C39 123.4(4) . .
N2 C40 H40A 118.3 . .
C39 C40 H40A 118.3 . .
C46 C41 C42 117.8(4) . .
C46 C41 N2 116.8(4) . .
C42 C41 N2 125.4(4) . .
C43 C42 C41 121.0(4) . .
C43 C42 H42A 119.5 . .
C41 C42 H42A 119.5 . .
C44 C43 C42 121.8(4) . .
C44 C43 H43A 119.1 . .
C42 C43 H43A 119.1 . .
C43 C44 C45 117.3(4) . .
C43 C44 C47 115.5(4) . .
C45 C44 C47 126.3(4) . .
C46 C45 C44 121.2(4) . .
C46 C45 H45A 119.4 . .
C44 C45 H45A 119.4 . .
C41 C46 C45 120.8(4) . .
C41 C46 H46A 119.6 . .
C45 C46 H46A 119.6 . .
C48 C47 C61 132.3(8) . .
C48 C47 C44 112.3(6) . .
C61 C47 C44 115.4(5) . .
C47 C48 C49 131.9(8) . .
C47 C48 C55 114.2(7) . .
C49 C48 C55 114.0(5) . .
C54 C49 C50 118.5(4) . .
C54 C49 C48 117.7(4) . .
C50 C49 C48 123.3(5) . .
C51 C50 C49 121.5(6) . .
C51 C50 H50A 119.3 . .
C49 C50 H50A 119.3 . .
C52 C51 C50 121.1(7) . .
C52 C51 H51A 119.5 . .
C50 C51 H51A 119.5 . .
C51 C52 C53 120.5(6) . .
C51 C52 H52A 119.8 . .
C53 C52 H52A 119.8 . .
C52 C53 C54 119.4(6) . .
C52 C53 H53A 120.3 . .
C54 C53 H53A 120.3 . .
C49 C54 C53 119.0(5) . .
C49 C54 H54A 120.5 . .
C53 C54 H54A 120.5 . .
C56 C55 C60 118.5(5) . .
C56 C55 C48 117.3(5) . .
C60 C55 C48 122.9(5) . .
C55 C56 C57 119.3(6) . .
C55 C56 H56A 120.4 . .
C57 C56 H56A 120.4 . .
C58 C57 C56 116.0(6) . .
C58 C57 H57 122.0 . .
C56 C57 H57 122.0 . .
C59 C58 C57 123.5(7) . .
C59 C58 H58A 118.3 . .
C57 C58 H58A 118.3 . .
C58 C59 C60 120.3(8) . .
C58 C59 H59A 119.8 . .
C60 C59 H59A 119.8 . .
C59 C60 C55 122.3(7) . .
C59 C60 H60A 118.8 . .
C55 C60 H60A 118.8 . .
C62 C61 C66 117.1(4) . .
C62 C61 C47 125.8(5) . .
C66 C61 C47 116.7(5) . .
C63 C62 C61 121.3(5) . .
C63 C62 H62A 119.3 . .
C61 C62 H62A 119.3 . .
C64 C63 C62 120.6(5) . .
C64 C63 H63A 119.7 . .
C62 C63 H63A 119.7 . .
C63 C64 C65 119.9(5) . .
C63 C64 H64A 120.1 . .
C65 C64 H64A 120.1 . .
C64 C65 C66 120.3(5) . .
C64 C65 H65A 119.8 . .
C66 C65 H65A 119.8 . .
C65 C66 C61 120.8(5) . .
C65 C66 H66A 119.6 . .
C61 C66 H66A 119.6 . .
C7 N1 C8 122.2(4) . .
C40 N2 C41 121.2(4) . .
C1 O1 H1B 109.5 . .
C34 O2 H2C 109.5 . .

loop_
_geom_bond_atom_site_label_1
_geom_bond_atom_site_label_2
_geom_bond_distance
_geom_bond_site_symmetry_2
C1 O1 1.344(6) .
C1 C2 1.390(6) .
C1 C6 1.397(6) .
C2 C3 1.371(7) .
C2 H2A 0.9300 .
C3 C4 1.367(8) .
C3 H3A 0.9300 .
C4 C5 1.380(7) .
C4 H4A 0.9300 .
C5 C6 1.388(6) .
C5 H5A 0.9300 .
C6 C7 1.453(6) .
C7 N1 1.281(5) .
C7 H7A 0.9300 .
C8 C13 1.379(6) .
C8 C9 1.390(6) .
C8 N1 1.416(5) .
C9 C10 1.377(6) .
C9 H9A 0.9300 .
C10 C11 1.385(6) .
C10 H10A 0.9300 .
C11 C12 1.385(6) .
C11 C14 1.516(6) .
C12 C13 1.386(6) .
C12 H12A 0.9300 .
C13 H13A 0.9300 .
C14 C15 1.325(6) .
C14 C28 1.523(6) .
C15 C16 1.484(6) .
C15 C22 1.499(6) .
C16 C17 1.373(6) .
C16 C21 1.380(6) .
C17 C18 1.370(6) .
C17 H17A 0.9300 .
C18 C19 1.343(8) .
C18 H18A 0.9300 .
C19 C20 1.371(8) .
C19 H19A 0.9300 .
C20 C21 1.377(7) .
C20 H20A 0.9300 .
C21 H21A 0.9300 .
C22 C23 1.381(7) .
C22 C27 1.383(7) .
C23 C24 1.391(7) .
C23 H23A 0.9300 .
C24 C25 1.360(9) .
C24 H24A 0.9300 .
C25 C26 1.342(9) .
C25 H25A 0.9300 .
C26 C27 1.376(7) .
C26 H26A 0.9300 .
C27 H27A 0.9300 .
C28 C33 1.369(7) .
C28 C29 1.387(6) .
C29 C30 1.383(7) .
C29 H29A 0.9300 .
C30 C31 1.406(11) .
C30 H30A 0.9300 .
C31 C32 1.352(11) .
C31 H31A 0.9300 .
C32 C33 1.338(8) .
C32 H32A 0.9300 .
C33 H33A 0.9300 .
C34 O2 1.345(5) .
C34 C35 1.390(6) .
C34 C39 1.405(6) .
C35 C36 1.364(7) .
C35 H35A 0.9300 .
C36 C37 1.378(7) .
C36 H36A 0.9300 .
C37 C38 1.373(6) .
C37 H37A 0.9300 .
C38 C39 1.385(6) .
C38 H38A 0.9300 .
C39 C40 1.446(6) .
C40 N2 1.267(5) .
C40 H40A 0.9300 .
C41 C46 1.372(6) .
C41 C42 1.374(6) .
C41 N2 1.417(5) .
C42 C43 1.367(6) .
C42 H42A 0.9300 .
C43 C44 1.364(6) .
C43 H43A 0.9300 .
C44 C45 1.379(7) .
C44 C47 1.644(9) .
C45 C46 1.377(6) .
C45 H45A 0.9300 .
C46 H46A 0.9300 .
C47 C48 1.171(8) .
C47 C61 1.485(7) .
C48 C49 1.519(8) .
C48 C55 1.619(9) .
C49 C54 1.362(6) .
C49 C50 1.367(7) .
C50 C51 1.345(8) .
C50 H50A 0.9300 .
C51 C52 1.312(10) .
C51 H51A 0.9300 .
C52 C53 1.361(10) .
C52 H52A 0.9300 .
C53 C54 1.408(8) .
C53 H53A 0.9300 .
C54 H54A 0.9300 .
C55 C56 1.370(7) .
C55 C60 1.374(7) .
C56 C57 1.434(10) .
C56 H56A 0.9300 .
C57 C58 1.390(11) .
C57 H57 0.9300 .
C58 C59 1.287(11) .
C58 H58A 0.9300 .
C59 C60 1.330(8) .
C59 H59A 0.9300 .
C60 H60A 0.9300 .
C61 C62 1.379(6) .
C61 C66 1.391(6) .
C62 C63 1.373(7) .
C62 H62A 0.9300 .
C63 C64 1.343(8) .
C63 H63A 0.9300 .
C64 C65 1.364(8) .
C64 H64A 0.9300 .
C65 C66 1.373(7) .
C65 H65A 0.9300 .
C66 H66A 0.9300 .
O1 H1B 0.8200 .
O2 H2C 0.8200 .

loop_
_geom_torsion_atom_site_label_1
_geom_torsion_atom_site_label_2
_geom_torsion_atom_site_label_3
_geom_torsion_atom_site_label_4
_geom_torsion
_geom_torsion_site_symmetry_1
_geom_torsion_site_symmetry_2
_geom_torsion_site_symmetry_3
_geom_torsion_site_symmetry_4
O1 C1 C2 C3 178.1(5) . . . .
C6 C1 C2 C3 -0.4(7) . . . .
C1 C2 C3 C4 -1.1(8) . . . .
C2 C3 C4 C5 2.3(9) . . . .
C3 C4 C5 C6 -2.0(8) . . . .
C4 C5 C6 C1 0.6(7) . . . .
C4 C5 C6 C7 -179.0(5) . . . .
O1 C1 C6 C5 -177.9(4) . . . .
C2 C1 C6 C5 0.6(7) . . . .
O1 C1 C6 C7 1.7(7) . . . .
C2 C1 C6 C7 -179.8(4) . . . .
C5 C6 C7 N1 178.7(4) . . . .
C1 C6 C7 N1 -0.8(7) . . . .
C13 C8 C9 C10 -2.2(6) . . . .
N1 C8 C9 C10 176.2(4) . . . .
C8 C9 C10 C11 0.7(6) . . . .
C9 C10 C11 C12 1.1(6) . . . .
C9 C10 C11 C14 -173.8(4) . . . .
C10 C11 C12 C13 -1.4(6) . . . .
C14 C11 C12 C13 173.2(4) . . . .
C9 C8 C13 C12 1.9(6) . . . .
N1 C8 C13 C12 -176.6(4) . . . .
C11 C12 C13 C8 -0.1(6) . . . .
C10 C11 C14 C15 -136.8(5) . . . .
C12 C11 C14 C15 48.6(6) . . . .
C10 C11 C14 C28 45.7(5) . . . .
C12 C11 C14 C28 -128.9(4) . . . .
C11 C14 C15 C16 7.2(7) . . . .
C28 C14 C15 C16 -175.5(4) . . . .
C11 C14 C15 C22 -173.3(4) . . . .
C28 C14 C15 C22 4.1(7) . . . .
C14 C15 C16 C17 60.4(6) . . . .
C22 C15 C16 C17 -119.2(5) . . . .
C14 C15 C16 C21 -123.9(5) . . . .
C22 C15 C16 C21 56.4(6) . . . .
C21 C16 C17 C18 0.5(7) . . . .
C15 C16 C17 C18 176.2(5) . . . .
C16 C17 C18 C19 1.0(8) . . . .
C17 C18 C19 C20 -2.2(9) . . . .
C18 C19 C20 C21 1.9(9) . . . .
C19 C20 C21 C16 -0.4(9) . . . .
C17 C16 C21 C20 -0.8(8) . . . .
C15 C16 C21 C20 -176.6(5) . . . .
C14 C15 C22 C23 -122.2(5) . . . .
C16 C15 C22 C23 57.4(6) . . . .
C14 C15 C22 C27 62.4(7) . . . .
C16 C15 C22 C27 -118.0(5) . . . .
C27 C22 C23 C24 -2.0(8) . . . .
C15 C22 C23 C24 -177.7(5) . . . .
C22 C23 C24 C25 1.8(10) . . . .
C23 C24 C25 C26 0.0(10) . . . .
C24 C25 C26 C27 -1.5(10) . . . .
C25 C26 C27 C22 1.2(9) . . . .
C23 C22 C27 C26 0.6(8) . . . .
C15 C22 C27 C26 176.0(5) . . . .
C15 C14 C28 C33 60.2(7) . . . .
C11 C14 C28 C33 -122.3(5) . . . .
C15 C14 C28 C29 -124.8(5) . . . .
C11 C14 C28 C29 52.8(5) . . . .
C33 C28 C29 C30 -0.1(7) . . . .
C14 C28 C29 C30 -175.3(5) . . . .
C28 C29 C30 C31 -0.4(8) . . . .
C29 C30 C31 C32 0.6(9) . . . .
C30 C31 C32 C33 -0.4(11) . . . .
C31 C32 C33 C28 0.0(10) . . . .
C29 C28 C33 C32 0.3(8) . . . .
C14 C28 C33 C32 175.3(5) . . . .
O2 C34 C35 C36 179.5(5) . . . .
C39 C34 C35 C36 0.2(7) . . . .
C34 C35 C36 C37 -1.0(8) . . . .
C35 C36 C37 C38 1.3(8) . . . .
C36 C37 C38 C39 -0.9(8) . . . .
C37 C38 C39 C34 0.2(7) . . . .
C37 C38 C39 C40 177.7(5) . . . .
O2 C34 C39 C38 -179.2(4) . . . .
C35 C34 C39 C38 0.2(7) . . . .
O2 C34 C39 C40 3.4(7) . . . .
C35 C34 C39 C40 -177.3(4) . . . .
C38 C39 C40 N2 -178.1(4) . . . .
C34 C39 C40 N2 -0.7(7) . . . .
C46 C41 C42 C43 -0.2(7) . . . .
N2 C41 C42 C43 179.8(4) . . . .
C41 C42 C43 C44 0.5(8) . . . .
C42 C43 C44 C45 -0.2(8) . . . .
C42 C43 C44 C47 -170.1(5) . . . .
C43 C44 C45 C46 -0.3(8) . . . .
C47 C44 C45 C46 168.4(5) . . . .
C42 C41 C46 C45 -0.2(7) . . . .
N2 C41 C46 C45 179.7(4) . . . .
C44 C45 C46 C41 0.5(8) . . . .
C43 C44 C47 C48 -129.6(6) . . . .
C45 C44 C47 C48 61.5(8) . . . .
C43 C44 C47 C61 50.2(6) . . . .
C45 C44 C47 C61 -118.7(6) . . . .
C61 C47 C48 C49 -175.9(5) . . . .
C44 C47 C48 C49 3.8(9) . . . .
C61 C47 C48 C55 2.5(9) . . . .
C44 C47 C48 C55 -177.7(4) . . . .
C47 C48 C49 C54 -127.1(7) . . . .
C55 C48 C49 C54 54.5(6) . . . .
C47 C48 C49 C50 60.8(9) . . . .
C55 C48 C49 C50 -117.6(6) . . . .
C54 C49 C50 C51 0.7(9) . . . .
C48 C49 C50 C51 172.8(6) . . . .
C49 C50 C51 C52 1.7(11) . . . .
C50 C51 C52 C53 -2.5(13) . . . .
C51 C52 C53 C54 0.8(13) . . . .
C50 C49 C54 C53 -2.3(8) . . . .
C48 C49 C54 C53 -174.8(6) . . . .
C52 C53 C54 C49 1.6(10) . . . .
C47 C48 C55 C56 -125.9(6) . . . .
C49 C48 C55 C56 52.8(7) . . . .
C47 C48 C55 C60 67.3(7) . . . .
C49 C48 C55 C60 -113.9(5) . . . .
C60 C55 C56 C57 -0.7(9) . . . .
C48 C55 C56 C57 -168.1(5) . . . .
C55 C56 C57 C58 -1.2(10) . . . .
C56 C57 C58 C59 3.5(11) . . . .
C57 C58 C59 C60 -3.7(12) . . . .
C58 C59 C60 C55 1.5(10) . . . .
C56 C55 C60 C59 0.7(9) . . . .
C48 C55 C60 C59 167.3(6) . . . .
C48 C47 C61 C62 52.4(9) . . . .
C44 C47 C61 C62 -127.3(5) . . . .
C48 C47 C61 C66 -135.3(7) . . . .
C44 C47 C61 C66 45.0(6) . . . .
C66 C61 C62 C63 -0.7(7) . . . .
C47 C61 C62 C63 171.6(5) . . . .
C61 C62 C63 C64 1.1(8) . . . .
C62 C63 C64 C65 -1.0(8) . . . .
C63 C64 C65 C66 0.6(8) . . . .
C64 C65 C66 C61 -0.2(8) . . . .
C62 C61 C66 C65 0.2(7) . . . .
C47 C61 C66 C65 -172.8(5) . . . .
C6 C7 N1 C8 -178.3(4) . . . .
C13 C8 N1 C7 178.2(4) . . . .
C9 C8 N1 C7 -0.3(6) . . . .
C39 C40 N2 C41 -179.0(4) . . . .
C46 C41 N2 C40 -173.7(4) . . . .
C42 C41 N2 C40 6.2(7) . . . .
